data_7047307
loop_
_publ_author_name
'Richardson, Paul'
'Hsu, Ting-Jung'
'Kuo, Che-Jung'
'Holmberg, Rebecca J.'
'Gabidullin, Bulat'
'Rouzi\`eres, Mathieu'
'Cl\'erac, Rodolphe'
'Murugesu, Muralee'
'Lin, Po-Heng'

_publ_section_title
;
 [Ln<sub>16</sub>] complexes (Ln = Gd<sup>III</sup>, Dy<sup>III</sup>):
 molecular analogues of natural minerals such as hydrotalcite.
;
_journal_issue 37
_journal_name_full 'Dalton transactions (Cambridge, England : 2003)'
_journal_page_first 12847
_journal_page_last 12851
_journal_paper_doi 10.1039/c8dt02609b
_journal_volume 47
_journal_year 2018
_chemical_formula_sum 'C114 H194 Cl15 Gd16 N27 O64'
_chemical_formula_weight 6014.70
_space_group_crystal_system trigonal
_space_group_IT_number 148
_space_group_name_Hall '-R 3'
_space_group_name_H-M_alt 'R -3 :H'
_symmetry_space_group_name_Hall '-R 3'
_symmetry_space_group_name_H-M 'R -3 :H'
_atom_sites_solution_hydrogens geom
_audit_creation_method SHELXL-2014/7
_audit_update_record
;
2018-06-14 deposited with the CCDC.
2018-08-20 downloaded from the CCDC.
;
_cell_angle_alpha 90
_cell_angle_beta 90
_cell_angle_gamma 120
_cell_formula_units_Z 6
_cell_length_a 36.144(4)
_cell_length_b 36.144(4)
_cell_length_c 28.831(3)
_cell_measurement_reflns_used 9992
_cell_measurement_temperature 200(2)
_cell_measurement_theta_max 27.67
_cell_measurement_theta_min 2.23
_cell_volume 32618(6)
_computing_cell_refinement 'APEX II, Bruker (2009)'
_computing_data_collection 'APEX II, Bruker (2009)'
_computing_data_reduction 'XPREP, Bruker (2009)'
_computing_molecular_graphics 'SHELXTL, Bruker (2004)'
_computing_publication_material 'SHELXTL, Bruker (2004)'
_computing_structure_refinement 'SHELXL-2014/7 (Sheldrick, 2014)'
_computing_structure_solution 'SHELXS-03 (Sheldrick, 2003)'
_diffrn_ambient_temperature 200(2)
_diffrn_measured_fraction_theta_full 1.000
_diffrn_measured_fraction_theta_max 0.995
_diffrn_measurement_device_type 'Bruker APEX-II CCD'
_diffrn_measurement_method '\f and \w scans'
_diffrn_radiation_type MoK\a
_diffrn_radiation_wavelength 0.71073
_diffrn_reflns_av_R_equivalents 0.0718
_diffrn_reflns_av_unetI/netI 0.0457
_diffrn_reflns_Laue_measured_fraction_full 1.000
_diffrn_reflns_Laue_measured_fraction_max 0.995
_diffrn_reflns_limit_h_max 47
_diffrn_reflns_limit_h_min -47
_diffrn_reflns_limit_k_max 47
_diffrn_reflns_limit_k_min -47
_diffrn_reflns_limit_l_max 37
_diffrn_reflns_limit_l_min -37
_diffrn_reflns_number 131710
_diffrn_reflns_point_group_measured_fraction_full 1.000
_diffrn_reflns_point_group_measured_fraction_max 0.995
_diffrn_reflns_theta_full 25.242
_diffrn_reflns_theta_max 27.952
_diffrn_reflns_theta_min 1.555
_exptl_absorpt_coefficient_mu 5.059
_exptl_absorpt_correction_T_max 0.7456
_exptl_absorpt_correction_T_min 0.4352
_exptl_absorpt_correction_type multi-scan
_exptl_absorpt_process_details 'SADABS, Bruker (2003)'
_exptl_crystal_colour colorless
_exptl_crystal_density_diffrn 1.837
_exptl_crystal_description rhomboid
_exptl_crystal_F_000 17148
_exptl_crystal_size_max 0.601
_exptl_crystal_size_mid 0.456
_exptl_crystal_size_min 0.160
_refine_diff_density_max 5.621
_refine_diff_density_min -3.036
_refine_diff_density_rms 0.277
_refine_ls_extinction_method none
_refine_ls_goodness_of_fit_ref 1.086
_refine_ls_hydrogen_treatment constr
_refine_ls_matrix_type full
_refine_ls_number_parameters 718
_refine_ls_number_reflns 17336
_refine_ls_number_restraints 136
_refine_ls_restrained_S_all 1.083
_refine_ls_R_factor_all 0.0900
_refine_ls_R_factor_gt 0.0578
_refine_ls_shift/su_max 0.010
_refine_ls_shift/su_mean 0.000
_refine_ls_structure_factor_coef Fsqd
_refine_ls_weighting_details 'w=1/[\s^2^(Fo^2^)+(0.0751P)^2^+1441.8005P] where P=(Fo^2^+2Fc^2^)/3'
_refine_ls_weighting_scheme calc
_refine_ls_wR_factor_gt 0.1397
_refine_ls_wR_factor_ref 0.1758
_reflns_Friedel_coverage 0.000
_reflns_number_gt 12288
_reflns_number_total 17336
_reflns_threshold_expression 'I > 2\s(I)'
_cod_data_source_file c8dt02609b2.cif
_cod_data_source_block shelx
_cod_depositor_comments 'Adding full bibliography for 7047307--7047308.cif.'
_cod_original_cell_volume 32619(8)
_cod_database_code 7047307
_shelx_shelxl_version_number 2014/7
_shelx_space_group_comment
;
The symmetry employed for this shelxl refinement is uniquely defined
by the following loop, which should always be used as a source of
symmetry information in preference to the above space-group names.
They are only intended as comments.
;
_shelx_estimated_absorpt_t_min 0.151
_shelx_estimated_absorpt_t_max 0.498

loop_
_space_group_symop_operation_xyz
'x, y, z'
'-y, x-y, z'
'-x+y, -x, z'
'x+2/3, y+1/3, z+1/3'
'-y+2/3, x-y+1/3, z+1/3'
'-x+y+2/3, -x+1/3, z+1/3'
'x+1/3, y+2/3, z+2/3'
'-y+1/3, x-y+2/3, z+2/3'
'-x+y+1/3, -x+2/3, z+2/3'
'-x, -y, -z'
'y, -x+y, -z'
'x-y, x, -z'
'-x+2/3, -y+1/3, -z+1/3'
'y+2/3, -x+y+1/3, -z+1/3'
'x-y+2/3, x+1/3, -z+1/3'
'-x+1/3, -y+2/3, -z+2/3'
'y+1/3, -x+y+2/3, -z+2/3'
'x-y+1/3, x+2/3, -z+2/3'

loop_
_atom_site_label
_atom_site_type_symbol
_atom_site_fract_x
_atom_site_fract_y
_atom_site_fract_z
_atom_site_U_iso_or_equiv
_atom_site_adp_type
_atom_site_occupancy
_atom_site_site_symmetry_order
_atom_site_calc_flag
_atom_site_refinement_flags_posn
_atom_site_refinement_flags_adp
_atom_site_refinement_flags_occupancy
Gd1 Gd 0.49128(2) 0.67792(2) 0.52445(2) 0.03077(12) Uani 1 1 d . . .
Gd2 Gd 0.57201(2) 0.79602(2) 0.46551(2) 0.02993(12) Uani 1 1 d . . .
Gd3 Gd 0.49095(2) 0.82644(2) 0.39519(2) 0.02887(12) Uani 1 1 d . . .
Gd4 Gd 0.39581(2) 0.61251(2) 0.45384(2) 0.02622(12) Uani 1 1 d . . .
Gd5 Gd 0.3333 0.6667 0.41942(3) 0.02560(17) Uani 1 3 d S T P
Gd6 Gd 0.44828(2) 0.72722(2) 0.45334(2) 0.02977(13) Uani 1 1 d . . .
Cl1 Cl 0.62146(12) 0.99241(10) 0.52597(17) 0.0737(11) Uani 1 1 d . . .
Cl2 Cl 0.47416(14) 0.70205(12) 0.33205(14) 0.0715(10) Uani 1 1 d . . .
Cl3 Cl 0.58601(17) 0.9234(3) 0.2851(2) 0.123(3) Uani 0.8834(11) 1 d . . P
Cl4 Cl 0.30172(19) 0.4871(4) 0.5859(2) 0.204(5) Uani 1 1 d . . .
Cl5 Cl 0.3333 0.6667 0.5667(4) 0.127(5) Uani 0.846(3) 3 d S T P
Cl6 Cl 0.4337(3) 0.8188(3) 0.2524(3) 0.145(3) Uani 0.8346(11) 1 d . . P
O1 O 0.4409(2) 0.6051(2) 0.5098(3) 0.0336(15) Uani 1 1 d . . .
C1 C 0.4428(3) 0.5704(3) 0.5222(3) 0.031(2) Uani 1 1 d . . .
C2 C 0.4073(3) 0.5355(4) 0.5414(4) 0.042(3) Uani 1 1 d . . .
H2 H 0.3820 0.5368 0.5462 0.050 Uiso 1 1 calc R U .
C3 C 0.4082(4) 0.4990(4) 0.5536(5) 0.048(3) Uani 1 1 d . . .
H3 H 0.3840 0.4760 0.5680 0.058 Uiso 1 1 calc R U .
C4 C 0.4438(4) 0.4958(4) 0.5450(5) 0.051(3) Uani 1 1 d . . .
H4 H 0.4437 0.4700 0.5517 0.061 Uiso 1 1 calc R U .
C5 C 0.4794(4) 0.5299(4) 0.5269(5) 0.051(3) Uani 1 1 d . . .
H5 H 0.5042 0.5278 0.5216 0.061 Uiso 1 1 calc R U .
C6 C 0.4800(4) 0.5682(3) 0.5160(4) 0.039(2) Uani 1 1 d . . .
C7 C 0.5198(3) 0.6017(3) 0.4954(4) 0.040(3) Uani 1 1 d . . .
H7 H 0.5399 0.5939 0.4852 0.048 Uiso 1 1 calc R U .
N8 N 0.5296(3) 0.6406(3) 0.4901(3) 0.037(2) Uani 1 1 d . . .
N9 N 0.5695(3) 0.6676(3) 0.4696(4) 0.041(2) Uani 1 1 d . . .
H9 H 0.5874 0.6584 0.4633 0.049 Uiso 1 1 calc R U .
C10 C 0.5794(3) 0.7083(4) 0.4599(4) 0.035(2) Uani 1 1 d . . .
O11 O 0.5528(2) 0.7203(2) 0.4686(3) 0.0341(16) Uani 1 1 d . . .
N12 N 0.6163(3) 0.7335(3) 0.4400(4) 0.048(3) Uani 1 1 d . . .
H12 H 0.6345 0.7247 0.4336 0.058 Uiso 1 1 calc R U .
N13 N 0.6252(3) 0.7745(3) 0.4294(3) 0.038(2) Uani 1 1 d . . .
C14 C 0.6614(3) 0.7980(4) 0.4094(4) 0.044(3) Uani 1 1 d . . .
H14 H 0.6793 0.7860 0.4050 0.053 Uiso 1 1 calc R U .
C15 C 0.6769(3) 0.8401(4) 0.3935(4) 0.041(2) Uani 1 1 d . . .
C16 C 0.7188(4) 0.8616(4) 0.3738(5) 0.054(3) Uani 1 1 d . . .
H16 H 0.7347 0.8472 0.3724 0.064 Uiso 1 1 calc R U .
C17 C 0.7366(4) 0.9021(5) 0.3570(5) 0.060(4) Uani 1 1 d . . .
H17 H 0.7650 0.9160 0.3453 0.072 Uiso 1 1 calc R U .
C18 C 0.7131(4) 0.9229(5) 0.3570(6) 0.065(4) Uani 1 1 d . . .
H18 H 0.7252 0.9507 0.3441 0.078 Uiso 1 1 calc R U .
C19 C 0.6726(4) 0.9037(4) 0.3755(5) 0.053(3) Uani 1 1 d . . .
H19 H 0.6572 0.9186 0.3757 0.064 Uiso 1 1 calc R U .
C20 C 0.6537(3) 0.8623(4) 0.3940(4) 0.039(2) Uani 1 1 d . . .
O21 O 0.6146(2) 0.8440(2) 0.4112(3) 0.0439(19) Uani 1 1 d . . .
O22 O 0.6086(2) 0.7915(2) 0.5262(3) 0.0420(18) Uani 1 1 d . . .
C23 C 0.6442(4) 0.8139(4) 0.5505(4) 0.043(3) Uani 1 1 d . . .
C24 C 0.6651(4) 0.7937(5) 0.5701(5) 0.065(4) Uani 1 1 d . . .
H24 H 0.6543 0.7641 0.5648 0.078 Uiso 1 1 calc R U .
C25 C 0.7012(5) 0.8165(6) 0.5972(7) 0.091(6) Uani 1 1 d . . .
H25 H 0.7147 0.8021 0.6101 0.109 Uiso 1 1 calc R U .
C26 C 0.7178(4) 0.8584(5) 0.6058(6) 0.073(5) Uani 1 1 d . . .
H26 H 0.7427 0.8735 0.6243 0.088 Uiso 1 1 calc R U .
C27 C 0.6981(4) 0.8790(4) 0.5874(6) 0.066(4) Uani 1 1 d . . .
H27 H 0.7094 0.9084 0.5942 0.079 Uiso 1 1 calc R U .
C28 C 0.6616(4) 0.8581(4) 0.5588(5) 0.051(3) Uani 1 1 d . . .
C29 C 0.6431(4) 0.8820(4) 0.5420(5) 0.051(3) Uani 1 1 d . . .
H29 H 0.6543 0.9102 0.5535 0.062 Uiso 1 1 calc R U .
N30 N 0.6124(3) 0.8686(3) 0.5124(3) 0.040(2) Uani 1 1 d . . .
N31 N 0.6004(3) 0.8980(3) 0.5003(4) 0.046(2) Uani 1 1 d . . .
H31 H 0.6145 0.9245 0.5104 0.055 Uiso 1 1 calc R U .
C32 C 0.5665(3) 0.8847(3) 0.4726(4) 0.038(2) Uani 1 1 d . . .
O33 O 0.5454(2) 0.8467(2) 0.4595(3) 0.0318(15) Uani 1 1 d . . .
N34 N 0.5551(3) 0.9142(3) 0.4601(4) 0.047(2) Uani 1 1 d . . .
H34 H 0.5708 0.9413 0.4675 0.056 Uiso 1 1 calc R U .
N35 N 0.5176(3) 0.8987(3) 0.4352(3) 0.037(2) Uani 1 1 d . . .
C36 C 0.5048(4) 0.9259(3) 0.4281(4) 0.044(3) Uani 1 1 d . . .
H36 H 0.5232 0.9544 0.4383 0.053 Uiso 1 1 calc R U .
C37 C 0.4660(4) 0.9173(4) 0.4067(4) 0.041(2) Uani 1 1 d . . .
C38 C 0.4603(4) 0.9528(4) 0.3978(5) 0.049(3) Uani 1 1 d . . .
H38 H 0.4834 0.9807 0.4040 0.059 Uiso 1 1 calc R U .
C39 C 0.4233(5) 0.9485(4) 0.3807(5) 0.059(4) Uani 1 1 d . . .
H39 H 0.4198 0.9728 0.3777 0.071 Uiso 1 1 calc R U .
C40 C 0.3909(4) 0.9086(4) 0.3677(5) 0.050(3) Uani 1 1 d . . .
H40 H 0.3658 0.9057 0.3533 0.059 Uiso 1 1 calc R U .
C41 C 0.3948(3) 0.8730(3) 0.3755(4) 0.042(3) Uani 1 1 d . . .
H41 H 0.3721 0.8456 0.3668 0.050 Uiso 1 1 calc R U .
C42 C 0.4314(3) 0.8764(3) 0.3958(3) 0.029(2) Uani 1 1 d . . .
O43 O 0.4335(2) 0.8409(2) 0.4051(3) 0.0341(16) Uani 1 1 d . . .
O44 O 0.4681(3) 0.6963(3) 0.5948(3) 0.065(3) Uani 1 1 d . . .
H44A H 0.4431 0.6755 0.6102 0.098 Uiso 1 1 calc R U .
H44B H 0.4840 0.7244 0.6070 0.098 Uiso 1 1 calc R U .
O45 O 0.4976(3) 0.6370(3) 0.5911(3) 0.056(2) Uani 1 1 d . . .
H45A H 0.4800 0.6068 0.5922 0.083 Uiso 1 1 calc R U .
H45B H 0.5175 0.6516 0.6152 0.083 Uiso 1 1 calc R U .
O46 O 0.5587(3) 0.7176(3) 0.5653(3) 0.052(2) Uani 1 1 d . . .
H46A H 0.5707 0.7027 0.5806 0.078 Uiso 1 1 calc R U .
H46B H 0.5731 0.7479 0.5660 0.078 Uiso 1 1 calc R U .
O47 O 0.4230(2) 0.6710(2) 0.5097(2) 0.0305(14) Uani 1 1 d . . .
H47 H 0.4046 0.6702 0.5360 0.037 Uiso 1 1 calc R U .
O48 O 0.5070(2) 0.7508(2) 0.5068(2) 0.0306(15) Uani 1 1 d . . .
H48 H 0.5035 0.7654 0.5346 0.037 Uiso 1 1 calc R U .
O49 O 0.51297(19) 0.7736(2) 0.4117(2) 0.0280(14) Uani 1 1 d . . .
H49 H 0.5164 0.7601 0.3830 0.034 Uiso 1 1 calc R U .
O50 O 0.4851(3) 0.7910(3) 0.3199(3) 0.061(2) Uani 1 1 d . . .
H50A H 0.4608 0.7640 0.3133 0.092 Uiso 1 1 calc R U .
H50B H 0.5072 0.8043 0.2975 0.092 Uiso 1 1 calc R U .
O51 O 0.5632(2) 0.8652(3) 0.3673(3) 0.055(2) Uani 1 1 d . . .
H51A H 0.5739 0.8514 0.3479 0.082 Uiso 1 1 calc R U .
H51B H 0.5811 0.8942 0.3758 0.082 Uiso 1 1 calc R U .
O52 O 0.4941(3) 0.8726(3) 0.3305(3) 0.0463(19) Uani 1 1 d . . .
H52A H 0.4705 0.8632 0.3100 0.069 Uiso 1 1 calc R U .
H52B H 0.5189 0.8997 0.3261 0.069 Uiso 1 1 calc R U .
O53 O 0.4250(2) 0.7610(2) 0.3969(3) 0.0310(15) Uani 1 1 d . . .
H53 H 0.4107 0.7460 0.3675 0.037 Uiso 1 1 calc R U .
O54 O 0.45872(19) 0.79713(19) 0.4701(2) 0.0281(14) Uani 1 1 d . . .
H54 H 0.4735 0.8122 0.4993 0.034 Uiso 1 1 calc R U .
O55 O 0.3333 0.6667 0.3375(6) 0.066(4) Uani 1 3 d S T P
H55A H 0.3329 0.6892 0.3211 0.099 Uiso 0.3333 1 calc R U P
H55B H 0.3337 0.6441 0.3211 0.099 Uiso 0.3333 1 calc R U P
O56 O 0.33624(19) 0.6194(2) 0.4751(2) 0.0281(14) Uani 1 1 d . . .
H56 H 0.3359 0.6275 0.5082 0.034 Uiso 1 1 calc R U .
O57 O 0.3970(2) 0.6677(2) 0.4072(2) 0.0285(14) Uani 1 1 d . . .
H57 H 0.4050 0.6680 0.3740 0.034 Uiso 1 1 calc R U .
O58 O 0.46833(19) 0.67313(19) 0.4460(2) 0.0278(14) Uani 1 1 d . . .
H58 H 0.4871 0.6742 0.4199 0.033 Uiso 1 1 calc R U .
N60 N 0.5359(7) 0.8666(6) 0.1528(6) 0.217(9) Uani 1 1 d D U .
C61 C 0.5162(10) 0.8924(9) 0.1745(7) 0.212(10) Uani 1 1 d D U .
H61A H 0.4863 0.8723 0.1836 0.255 Uiso 1 1 calc R U .
H61B H 0.5323 0.9068 0.2030 0.255 Uiso 1 1 calc R U .
C62 C 0.5169(15) 0.9254(11) 0.1421(10) 0.247(17) Uani 1 1 d D U .
H62A H 0.5042 0.9405 0.1576 0.370 Uiso 1 1 calc R U .
H62B H 0.5465 0.9458 0.1335 0.370 Uiso 1 1 calc R U .
H62C H 0.5004 0.9112 0.1141 0.370 Uiso 1 1 calc R U .
C63 C 0.5794(10) 0.8982(10) 0.1306(9) 0.247(12) Uani 1 1 d D U .
H63A H 0.5910 0.8816 0.1153 0.297 Uiso 1 1 calc R U .
H63B H 0.5747 0.9148 0.1064 0.297 Uiso 1 1 calc R U .
C64 C 0.6123(12) 0.9289(14) 0.1646(15) 0.31(2) Uani 1 1 d D U .
H64A H 0.6389 0.9478 0.1481 0.468 Uiso 1 1 calc R U .
H64B H 0.6015 0.9461 0.1795 0.468 Uiso 1 1 calc R U .
H64C H 0.6177 0.9128 0.1884 0.468 Uiso 1 1 calc R U .
C65 C 0.5412(11) 0.8403(9) 0.1918(8) 0.229(11) Uani 1 1 d D U .
H65A H 0.5628 0.8603 0.2141 0.275 Uiso 1 1 calc R U .
H65B H 0.5138 0.8242 0.2086 0.275 Uiso 1 1 calc R U .
C66 C 0.5548(18) 0.8091(14) 0.1751(14) 0.299(19) Uani 1 1 d D U .
H66A H 0.5575 0.7937 0.2017 0.449 Uiso 1 1 calc R U .
H66B H 0.5333 0.7886 0.1536 0.449 Uiso 1 1 calc R U .
H66C H 0.5824 0.8247 0.1591 0.449 Uiso 1 1 calc R U .
C67 C 0.5050(10) 0.8364(9) 0.1148(8) 0.217(11) Uani 1 1 d D U .
H67A H 0.5055 0.8537 0.0879 0.261 Uiso 1 1 calc R U .
H67B H 0.5151 0.8169 0.1041 0.261 Uiso 1 1 calc R U .
C68 C 0.4594(12) 0.8101(15) 0.1328(14) 0.32(3) Uani 1 1 d D U .
H68A H 0.4409 0.7915 0.1081 0.482 Uiso 1 1 calc R U .
H68B H 0.4588 0.7926 0.1591 0.482 Uiso 1 1 calc R U .
H68C H 0.4491 0.8293 0.1429 0.482 Uiso 1 1 calc R U .
O72 O 0.6799(5) 0.9755(5) 0.2684(5) 0.110(5) Uani 1 1 d . . .

loop_
_atom_site_aniso_label
_atom_site_aniso_U_11
_atom_site_aniso_U_22
_atom_site_aniso_U_33
_atom_site_aniso_U_23
_atom_site_aniso_U_13
_atom_site_aniso_U_12
Gd1 0.0245(2) 0.0303(2) 0.0406(3) -0.0028(2) -0.00433(19) 0.01595(19)
Gd2 0.0190(2) 0.0262(2) 0.0433(3) -0.0054(2) -0.00282(19) 0.01031(18)
Gd3 0.0221(2) 0.0211(2) 0.0420(3) 0.00041(19) 0.00239(19) 0.00983(18)
Gd4 0.0177(2) 0.0183(2) 0.0442(3) -0.00046(18) -0.00096(18) 0.01012(16)
Gd5 0.0197(2) 0.0197(2) 0.0375(5) 0.000 0.000 0.00983(11)
Gd6 0.0175(2) 0.0182(2) 0.0537(3) -0.00055(19) -0.00333(19) 0.00898(17)
Cl1 0.064(2) 0.0317(15) 0.123(3) -0.0222(18) -0.025(2) 0.0215(15)
Cl2 0.086(3) 0.057(2) 0.070(2) -0.0038(17) 0.015(2) 0.035(2)
Cl3 0.061(3) 0.174(6) 0.117(5) 0.092(5) 0.030(3) 0.047(4)
Cl4 0.074(4) 0.432(15) 0.075(4) 0.031(6) -0.003(3) 0.105(6)
Cl5 0.165(8) 0.165(8) 0.052(6) 0.000 0.000 0.083(4)
Cl6 0.138(6) 0.130(6) 0.155(7) -0.010(5) -0.088(6) 0.057(5)
O1 0.026(3) 0.030(3) 0.048(4) 0.002(3) -0.004(3) 0.017(3)
C1 0.038(5) 0.038(5) 0.028(5) -0.008(4) -0.008(4) 0.027(5)
C2 0.031(5) 0.042(6) 0.052(7) 0.002(5) -0.004(5) 0.019(5)
C3 0.048(7) 0.038(6) 0.059(8) 0.015(5) 0.000(6) 0.022(5)
C4 0.051(7) 0.040(6) 0.072(9) 0.006(6) -0.003(6) 0.029(6)
C5 0.051(7) 0.038(6) 0.079(9) 0.003(6) -0.002(6) 0.033(6)
C6 0.042(6) 0.035(5) 0.048(7) -0.001(5) 0.001(5) 0.025(5)
C7 0.033(5) 0.037(6) 0.061(7) -0.001(5) 0.003(5) 0.025(5)
N8 0.026(4) 0.037(5) 0.053(6) -0.004(4) -0.003(4) 0.019(4)
N9 0.032(4) 0.036(5) 0.063(6) -0.008(4) 0.004(4) 0.023(4)
C10 0.033(5) 0.047(6) 0.037(6) -0.011(5) -0.004(4) 0.028(5)
O11 0.024(3) 0.032(4) 0.049(4) -0.007(3) 0.000(3) 0.017(3)
N12 0.044(5) 0.042(5) 0.076(7) 0.002(5) 0.016(5) 0.034(5)
N13 0.028(4) 0.037(5) 0.052(6) -0.010(4) 0.000(4) 0.017(4)
C14 0.028(5) 0.050(7) 0.056(7) -0.002(6) 0.005(5) 0.021(5)
C15 0.031(5) 0.050(7) 0.038(6) -0.001(5) 0.001(4) 0.017(5)
C16 0.035(6) 0.065(8) 0.054(8) 0.002(6) 0.006(5) 0.020(6)
C17 0.025(5) 0.070(9) 0.069(9) 0.006(7) 0.016(6) 0.011(6)
C18 0.035(7) 0.047(7) 0.089(11) -0.001(7) -0.006(7) 0.003(6)
C19 0.030(6) 0.051(7) 0.062(8) 0.000(6) 0.001(5) 0.009(5)
C20 0.026(5) 0.042(6) 0.044(6) -0.005(5) 0.001(4) 0.014(5)
O21 0.024(3) 0.039(4) 0.066(6) 0.003(4) 0.008(3) 0.014(3)
O22 0.034(4) 0.038(4) 0.052(5) -0.007(3) -0.016(3) 0.017(3)
C23 0.041(6) 0.043(6) 0.047(7) -0.016(5) -0.013(5) 0.022(5)
C24 0.053(8) 0.067(9) 0.079(10) -0.024(8) -0.031(7) 0.034(7)
C25 0.067(10) 0.092(13) 0.122(16) -0.038(11) -0.063(11) 0.047(10)
C26 0.044(7) 0.059(9) 0.100(12) -0.017(8) -0.046(8) 0.014(7)
C27 0.046(7) 0.045(7) 0.086(11) -0.010(7) -0.027(7) 0.007(6)
C28 0.039(6) 0.039(6) 0.072(9) -0.016(6) -0.018(6) 0.017(5)
C29 0.050(7) 0.033(6) 0.063(8) -0.016(5) -0.019(6) 0.014(5)
N30 0.031(4) 0.030(4) 0.057(6) -0.006(4) -0.012(4) 0.014(4)
N31 0.044(5) 0.024(4) 0.060(6) -0.013(4) -0.022(5) 0.011(4)
C32 0.033(5) 0.029(5) 0.054(7) -0.004(5) -0.005(5) 0.018(4)
O33 0.025(3) 0.023(3) 0.045(4) -0.003(3) 0.001(3) 0.011(3)
N34 0.036(5) 0.030(5) 0.067(7) -0.011(4) -0.011(5) 0.011(4)
N35 0.032(4) 0.022(4) 0.058(6) -0.001(4) 0.000(4) 0.015(4)
C36 0.041(6) 0.021(5) 0.064(8) -0.015(5) -0.010(5) 0.011(4)
C37 0.039(6) 0.039(6) 0.046(7) 0.000(5) 0.003(5) 0.021(5)
C38 0.044(6) 0.036(6) 0.070(9) 0.000(6) 0.003(6) 0.022(5)
C39 0.076(9) 0.043(7) 0.076(10) 0.004(6) -0.001(8) 0.044(7)
C40 0.056(7) 0.042(6) 0.060(8) 0.014(6) 0.001(6) 0.032(6)
C41 0.032(5) 0.030(5) 0.060(8) 0.013(5) 0.006(5) 0.013(4)
C42 0.028(5) 0.027(5) 0.031(5) 0.011(4) 0.006(4) 0.013(4)
O43 0.028(3) 0.025(3) 0.052(5) 0.007(3) 0.004(3) 0.015(3)
O44 0.075(7) 0.082(7) 0.042(5) -0.009(5) 0.003(5) 0.042(6)
O45 0.051(5) 0.049(5) 0.057(6) 0.001(4) -0.014(4) 0.017(4)
O46 0.044(5) 0.042(4) 0.062(6) -0.005(4) -0.022(4) 0.016(4)
O47 0.025(3) 0.030(3) 0.040(4) 0.000(3) 0.001(3) 0.017(3)
O48 0.026(3) 0.028(3) 0.041(4) -0.005(3) -0.003(3) 0.015(3)
O49 0.019(3) 0.028(3) 0.036(4) -0.008(3) -0.005(3) 0.011(3)
O50 0.074(6) 0.055(5) 0.049(5) -0.002(4) 0.006(5) 0.029(5)
O51 0.027(4) 0.050(5) 0.082(7) 0.016(5) 0.010(4) 0.016(4)
O52 0.041(4) 0.050(5) 0.053(5) 0.016(4) 0.004(4) 0.026(4)
O53 0.025(3) 0.023(3) 0.045(4) -0.004(3) -0.004(3) 0.011(3)
O54 0.022(3) 0.018(3) 0.044(4) -0.003(3) -0.001(3) 0.009(2)
O55 0.071(7) 0.071(7) 0.054(10) 0.000 0.000 0.036(3)
O56 0.023(3) 0.025(3) 0.037(4) -0.002(3) 0.001(3) 0.013(3)
O57 0.027(3) 0.026(3) 0.032(4) 0.005(3) 0.005(3) 0.014(3)
O58 0.019(3) 0.024(3) 0.041(4) -0.002(3) -0.002(3) 0.010(3)
N60 0.39(3) 0.192(18) 0.109(14) -0.009(10) -0.030(14) 0.179(18)
C61 0.39(3) 0.18(2) 0.108(15) 0.006(12) -0.022(17) 0.17(2)
C62 0.47(5) 0.21(3) 0.12(2) 0.021(19) -0.02(3) 0.21(3)
C63 0.40(3) 0.22(2) 0.146(19) 0.006(15) -0.015(16) 0.174(19)
C64 0.41(3) 0.30(4) 0.19(3) -0.04(3) -0.01(2) 0.14(3)
C65 0.40(3) 0.19(2) 0.131(16) -0.006(13) -0.052(17) 0.17(2)
C66 0.50(5) 0.25(3) 0.23(3) -0.03(3) -0.06(3) 0.25(4)
C67 0.39(3) 0.20(2) 0.117(16) -0.007(13) -0.042(17) 0.19(2)
C68 0.41(3) 0.33(4) 0.17(3) -0.05(3) -0.02(2) 0.15(2)
O72 0.144(12) 0.120(11) 0.122(11) 0.050(9) 0.070(10) 0.108(10)

loop_
_atom_type_symbol
_atom_type_description
_atom_type_scat_dispersion_real
_atom_type_scat_dispersion_imag
_atom_type_scat_source
C C 0.0033 0.0016 'International Tables Vol C Tables 4.2.6.8 and 6.1.1.4'
H H 0.0000 0.0000 'International Tables Vol C Tables 4.2.6.8 and 6.1.1.4'
N N 0.0061 0.0033 'International Tables Vol C Tables 4.2.6.8 and 6.1.1.4'
O O 0.0106 0.0060 'International Tables Vol C Tables 4.2.6.8 and 6.1.1.4'
Gd Gd -0.1653 3.9035 'International Tables Vol C Tables 4.2.6.8 and 6.1.1.4'
Cl Cl 0.1484 0.1585 'International Tables Vol C Tables 4.2.6.8 and 6.1.1.4'

loop_
_geom_angle_atom_site_label_1
_geom_angle_atom_site_label_2
_geom_angle_atom_site_label_3
_geom_angle
_geom_angle_site_symmetry_1
_geom_angle_site_symmetry_3
O1 Gd1 O58 72.8(2) . .
O1 Gd1 O47 70.9(2) . .
O58 Gd1 O47 61.3(2) . .
O1 Gd1 O44 106.0(3) . .
O58 Gd1 O44 131.4(3) . .
O47 Gd1 O44 72.3(3) . .
O1 Gd1 O46 136.7(3) . .
O58 Gd1 O46 135.5(3) . .
O47 Gd1 O46 145.9(3) . .
O44 Gd1 O46 79.3(3) . .
O1 Gd1 O48 142.4(2) . .
O58 Gd1 O48 76.5(2) . .
O47 Gd1 O48 75.5(2) . .
O44 Gd1 O48 78.7(3) . .
O46 Gd1 O48 80.9(3) . .
O1 Gd1 O45 74.1(3) . .
O58 Gd1 O45 144.6(3) . .
O47 Gd1 O45 118.0(3) . .
O44 Gd1 O45 70.4(3) . .
O46 Gd1 O45 67.4(3) . .
O48 Gd1 O45 138.8(3) . .
O1 Gd1 O11 120.7(2) . .
O58 Gd1 O11 67.1(2) . .
O47 Gd1 O11 119.7(2) . .
O44 Gd1 O11 133.2(3) . .
O46 Gd1 O11 68.6(3) . .
O48 Gd1 O11 63.8(2) . .
O45 Gd1 O11 122.1(3) . .
O1 Gd1 N8 70.4(3) . .
O58 Gd1 N8 81.7(3) . .
O47 Gd1 N8 132.6(3) . .
O44 Gd1 N8 145.3(3) . .
O46 Gd1 N8 81.4(3) . .
O48 Gd1 N8 126.0(3) . .
O45 Gd1 N8 75.7(3) . .
O11 Gd1 N8 62.2(3) . .
O1 Gd1 Gd6 99.73(16) . .
O58 Gd1 Gd6 42.62(15) . .
O47 Gd1 Gd6 42.32(16) . .
O44 Gd1 Gd6 92.7(2) . .
O46 Gd1 Gd6 123.2(2) . .
O48 Gd1 Gd6 42.72(15) . .
O45 Gd1 Gd6 159.0(2) . .
O11 Gd1 Gd6 78.58(15) . .
N8 Gd1 Gd6 121.9(2) . .
O1 Gd1 Gd4 40.04(16) . .
O58 Gd1 Gd4 41.14(15) . .
O47 Gd1 Gd4 41.00(16) . .
O44 Gd1 Gd4 107.4(2) . .
O46 Gd1 Gd4 172.9(2) . .
O48 Gd1 Gd4 102.44(15) . .
O45 Gd1 Gd4 112.3(2) . .
O11 Gd1 Gd4 107.10(16) . .
N8 Gd1 Gd4 91.63(19) . .
Gd6 Gd1 Gd4 59.726(13) . .
O22 Gd2 O21 113.2(3) . .
O22 Gd2 O48 88.6(3) . .
O21 Gd2 O48 156.9(2) . .
O22 Gd2 O49 157.6(3) . .
O21 Gd2 O49 87.7(3) . .
O48 Gd2 O49 72.1(2) . .
O22 Gd2 O33 124.8(3) . .
O21 Gd2 O33 75.6(2) . .
O48 Gd2 O33 85.9(2) . .
O49 Gd2 O33 66.3(2) . .
O22 Gd2 O11 75.0(3) . .
O21 Gd2 O11 125.5(3) . .
O48 Gd2 O11 65.7(2) . .
O49 Gd2 O11 86.6(2) . .
O33 Gd2 O11 146.0(2) . .
O22 Gd2 N13 75.1(3) . .
O21 Gd2 N13 68.7(3) . .
O48 Gd2 N13 127.4(3) . .
O49 Gd2 N13 107.4(3) . .
O33 Gd2 N13 144.0(3) . .
O11 Gd2 N13 61.8(3) . .
O22 Gd2 N30 67.7(3) . .
O21 Gd2 N30 76.6(3) . .
O48 Gd2 N30 106.8(3) . .
O49 Gd2 N30 127.9(2) . .
O33 Gd2 N30 61.7(2) . .
O11 Gd2 N30 142.3(3) . .
N13 Gd2 N30 112.0(3) . .
O22 Gd2 Gd6 123.6(2) . .
O21 Gd2 Gd6 123.2(2) . .
O48 Gd2 Gd6 35.97(16) . .
O49 Gd2 Gd6 36.14(16) . .
O33 Gd2 Gd6 73.61(15) . .
O11 Gd2 Gd6 72.44(15) . .
N13 Gd2 Gd6 123.51(19) . .
N30 Gd2 Gd6 124.5(2) . .
O53 Gd3 O43 70.6(2) . .
O53 Gd3 O51 147.6(3) . .
O43 Gd3 O51 136.1(3) . .
O53 Gd3 O54 61.6(2) . .
O43 Gd3 O54 73.2(2) . .
O51 Gd3 O54 134.1(3) . .
O53 Gd3 O49 77.0(2) . .
O43 Gd3 O49 143.1(2) . .
O51 Gd3 O49 80.6(3) . .
O54 Gd3 O49 76.1(2) . .
O53 Gd3 O52 111.9(3) . .
O43 Gd3 O52 72.2(2) . .
O51 Gd3 O52 71.6(3) . .
O54 Gd3 O52 144.7(2) . .
O49 Gd3 O52 138.5(2) . .
O53 Gd3 O50 73.7(3) . .
O43 Gd3 O50 111.0(3) . .
O51 Gd3 O50 78.1(3) . .
O54 Gd3 O50 130.9(3) . .
O49 Gd3 O50 75.2(3) . .
O52 Gd3 O50 69.5(3) . .
O53 Gd3 O33 121.3(2) . .
O43 Gd3 O33 118.9(2) . .
O51 Gd3 O33 67.4(3) . .
O54 Gd3 O33 67.0(2) . .
O49 Gd3 O33 64.9(2) . .
O52 Gd3 O33 126.3(3) . .
O50 Gd3 O33 130.1(3) . .
O53 Gd3 N35 133.3(3) . .
O43 Gd3 N35 69.5(3) . .
O51 Gd3 N35 79.1(3) . .
O54 Gd3 N35 84.2(3) . .
O49 Gd3 N35 127.1(2) . .
O52 Gd3 N35 77.5(3) . .
O50 Gd3 N35 144.4(3) . .
O33 Gd3 N35 62.2(2) . .
O53 Gd3 Gd6 43.00(16) . .
O43 Gd3 Gd6 100.28(16) . .
O51 Gd3 Gd6 123.0(2) . .
O54 Gd3 Gd6 42.80(14) . .
O49 Gd3 Gd6 42.81(15) . .
O52 Gd3 Gd6 153.3(2) . .
O50 Gd3 Gd6 90.6(2) . .
O33 Gd3 Gd6 80.07(15) . .
N35 Gd3 Gd6 124.8(2) . .
O53 Gd3 Gd4 42.68(16) . 2_665
O43 Gd3 Gd4 39.45(16) . 2_665
O51 Gd3 Gd4 169.3(2) . 2_665
O54 Gd3 Gd4 40.56(15) . 2_665
O49 Gd3 Gd4 103.79(15) . 2_665
O52 Gd3 Gd4 109.20(18) . 2_665
O50 Gd3 Gd4 112.3(2) . 2_665
O33 Gd3 Gd4 105.37(16) . 2_665
N35 Gd3 Gd4 90.6(2) . 2_665
Gd6 Gd3 Gd4 61.012(13) . 2_665
O56 Gd4 O43 135.8(2) . 3_565
O56 Gd4 O57 72.2(2) . .
O43 Gd4 O57 108.5(2) 3_565 .
O56 Gd4 O1 122.8(2) . .
O43 Gd4 O1 87.3(2) 3_565 .
O57 Gd4 O1 137.9(2) . .
O56 Gd4 O54 73.7(2) . 3_565
O43 Gd4 O54 74.1(2) 3_565 3_565
O57 Gd4 O54 130.4(2) . 3_565
O1 Gd4 O54 91.2(2) . 3_565
O56 Gd4 O47 74.4(2) . .
O43 Gd4 O47 149.7(2) 3_565 .
O57 Gd4 O47 79.4(2) . .
O1 Gd4 O47 69.6(2) . .
O54 Gd4 O47 123.8(2) 3_565 .
O56 Gd4 O58 123.6(2) . .
O43 Gd4 O58 95.0(2) 3_565 .
O57 Gd4 O58 68.7(2) . .
O1 Gd4 O58 71.3(2) . .
O54 Gd4 O58 160.0(2) 3_565 .
O47 Gd4 O58 59.9(2) . .
O56 Gd4 O53 69.0(2) . 3_565
O43 Gd4 O53 68.8(2) 3_565 3_565
O57 Gd4 O53 74.6(2) . 3_565
O1 Gd4 O53 146.1(2) . 3_565
O54 Gd4 O53 60.0(2) 3_565 3_565
O47 Gd4 O53 140.0(2) . 3_565
O58 Gd4 O53 132.3(2) . 3_565
O56 Gd4 Gd6 82.11(15) . .
O43 Gd4 Gd6 129.08(17) 3_565 .
O57 Gd4 Gd6 41.90(16) . .
O1 Gd4 Gd6 97.76(16) . .
O54 Gd4 Gd6 155.31(15) 3_565 .
O47 Gd4 Gd6 41.55(16) . .
O58 Gd4 Gd6 41.87(14) . .
O53 Gd4 Gd6 115.89(15) 3_565 .
O56 Gd4 Gd6 39.37(15) . 3_565
O43 Gd4 Gd6 97.62(16) 3_565 3_565
O57 Gd4 Gd6 91.84(15) . 3_565
O1 Gd4 Gd6 125.44(17) . 3_565
O54 Gd4 Gd6 40.61(14) 3_565 3_565
O47 Gd4 Gd6 111.53(15) . 3_565
O58 Gd4 Gd6 159.40(14) . 3_565
O53 Gd4 Gd6 41.19(16) 3_565 3_565
Gd6 Gd4 Gd6 118.513(16) . 3_565
O56 Gd4 Gd3 96.80(15) . 3_565
O43 Gd4 Gd3 40.04(16) 3_565 3_565
O57 Gd4 Gd3 110.21(16) . 3_565
O1 Gd4 Gd3 106.67(16) . 3_565
O54 Gd4 Gd3 40.96(16) 3_565 3_565
O47 Gd4 Gd3 164.75(16) . 3_565
O58 Gd4 Gd3 134.05(16) . 3_565
O53 Gd4 Gd3 39.96(14) 3_565 3_565
Gd6 Gd4 Gd3 151.18(2) . 3_565
Gd6 Gd4 Gd3 57.762(12) 3_565 3_565
O56 Gd4 Gd1 113.58(16) . .
O43 Gd4 Gd1 109.97(16) 3_565 .
O57 Gd4 Gd1 98.97(16) . .
O1 Gd4 Gd1 39.43(16) . .
O54 Gd4 Gd1 127.58(16) 3_565 .
O47 Gd4 Gd1 40.03(15) . .
O58 Gd4 Gd1 39.94(16) . .
O53 Gd4 Gd1 172.18(16) 3_565 .
Gd6 Gd4 Gd1 58.378(13) . .
Gd6 Gd4 Gd1 145.07(2) 3_565 .
Gd3 Gd4 Gd1 143.176(16) 3_565 .
O57 Gd5 O57 117.71(9) 2_665 3_565
O57 Gd5 O57 117.71(9) 2_665 .
O57 Gd5 O57 117.71(9) 3_565 .
O57 Gd5 O55 81.21(17) 2_665 .
O57 Gd5 O55 81.21(17) 3_565 .
O57 Gd5 O55 81.21(17) . .
O57 Gd5 O56 146.4(2) 2_665 .
O57 Gd5 O56 76.2(2) 3_565 .
O57 Gd5 O56 73.4(2) . .
O55 Gd5 O56 132.31(16) . .
O57 Gd5 O56 76.2(2) 2_665 3_565
O57 Gd5 O56 73.4(2) 3_565 3_565
O57 Gd5 O56 146.4(2) . 3_565
O55 Gd5 O56 132.31(16) . 3_565
O56 Gd5 O56 79.6(2) . 3_565
O57 Gd5 O56 73.4(2) 2_665 2_665
O57 Gd5 O56 146.4(2) 3_565 2_665
O57 Gd5 O56 76.2(2) . 2_665
O55 Gd5 O56 132.31(16) . 2_665
O56 Gd5 O56 79.6(2) . 2_665
O56 Gd5 O56 79.6(2) 3_565 2_665
O57 Gd5 Gd6 38.92(16) 2_665 2_665
O57 Gd5 Gd6 91.41(15) 3_565 2_665
O57 Gd5 Gd6 150.88(16) . 2_665
O55 Gd5 Gd6 105.200(16) . 2_665
O56 Gd5 Gd6 116.67(15) . 2_665
O56 Gd5 Gd6 38.09(15) 3_565 2_665
O56 Gd5 Gd6 78.97(15) 2_665 2_665
O57 Gd5 Gd6 150.88(16) 2_665 3_565
O57 Gd5 Gd6 38.92(16) 3_565 3_565
O57 Gd5 Gd6 91.41(15) . 3_565
O55 Gd5 Gd6 105.200(16) . 3_565
O56 Gd5 Gd6 38.10(15) . 3_565
O56 Gd5 Gd6 78.97(15) 3_565 3_565
O56 Gd5 Gd6 116.67(15) 2_665 3_565
Gd6 Gd5 Gd6 113.384(13) 2_665 3_565
O57 Gd5 Gd6 91.41(15) 2_665 .
O57 Gd5 Gd6 150.88(16) 3_565 .
O57 Gd5 Gd6 38.92(16) . .
O55 Gd5 Gd6 105.199(16) . .
O56 Gd5 Gd6 78.97(15) . .
O56 Gd5 Gd6 116.67(16) 3_565 .
O56 Gd5 Gd6 38.09(15) 2_665 .
Gd6 Gd5 Gd6 113.384(13) 2_665 .
Gd6 Gd5 Gd6 113.384(13) 3_565 .
O57 Gd5 Gd4 37.04(16) 2_665 2_665
O57 Gd5 Gd4 148.55(15) 3_565 2_665
O57 Gd5 Gd4 93.74(16) . 2_665
O55 Gd5 Gd4 105.197(15) . 2_665
O56 Gd5 Gd4 115.96(16) . 2_665
O56 Gd5 Gd4 80.27(15) 3_565 2_665
O56 Gd5 Gd4 37.04(15) 2_665 2_665
Gd6 Gd5 Gd4 57.142(10) 2_665 2_665
Gd6 Gd5 Gd4 149.60(3) 3_565 2_665
Gd6 Gd5 Gd4 58.256(10) . 2_665
O57 Gd5 Gd4 93.74(16) 2_665 3_565
O57 Gd5 Gd4 37.04(16) 3_565 3_565
O57 Gd5 Gd4 148.55(15) . 3_565
O55 Gd5 Gd4 105.197(15) . 3_565
O56 Gd5 Gd4 80.27(14) . 3_565
O56 Gd5 Gd4 37.04(15) 3_565 3_565
O56 Gd5 Gd4 115.97(16) 2_665 3_565
Gd6 Gd5 Gd4 58.261(10) 2_665 3_565
Gd6 Gd5 Gd4 57.138(10) 3_565 3_565
Gd6 Gd5 Gd4 149.60(3) . 3_565
Gd4 Gd5 Gd4 113.390(12) 2_665 3_565
O56 Gd6 O47 76.1(2) 2_665 .
O56 Gd6 O49 144.0(2) 2_665 .
O47 Gd6 O49 138.9(2) . .
O56 Gd6 O48 123.0(2) 2_665 .
O47 Gd6 O48 76.2(2) . .
O49 Gd6 O48 72.3(2) . .
O56 Gd6 O54 73.8(2) 2_665 .
O47 Gd6 O54 123.1(2) . .
O49 Gd6 O54 77.3(2) . .
O48 Gd6 O54 81.5(2) . .
O56 Gd6 O58 126.9(2) 2_665 .
O47 Gd6 O58 60.9(2) . .
O49 Gd6 O58 86.6(2) . .
O48 Gd6 O58 76.9(2) . .
O54 Gd6 O58 156.2(2) . .
O56 Gd6 O57 74.5(2) 2_665 .
O47 Gd6 O57 79.7(2) . .
O49 Gd6 O57 113.0(2) . .
O48 Gd6 O57 144.6(2) . .
O54 Gd6 O57 133.7(2) . .
O58 Gd6 O57 68.8(2) . .
O56 Gd6 O53 70.5(2) 2_665 .
O47 Gd6 O53 143.2(2) . .
O49 Gd6 O53 77.0(2) . .
O48 Gd6 O53 135.9(2) . .
O54 Gd6 O53 61.2(2) . .
O58 Gd6 O53 132.1(2) . .
O57 Gd6 O53 76.9(2) . .
O56 Gd6 Gd3 100.28(15) 2_665 .
O47 Gd6 Gd3 165.59(16) . .
O49 Gd6 Gd3 43.82(15) . .
O48 Gd6 Gd3 94.84(16) . .
O54 Gd6 Gd3 43.26(16) . .
O58 Gd6 Gd3 128.67(16) . .
O57 Gd6 Gd3 113.10(15) . .
O53 Gd6 Gd3 41.95(15) . .
O56 Gd6 Gd1 116.45(16) 2_665 .
O47 Gd6 Gd1 42.18(15) . .
O49 Gd6 Gd1 96.98(15) . .
O48 Gd6 Gd1 43.70(15) . .
O54 Gd6 Gd1 122.22(16) . .
O58 Gd6 Gd1 42.09(16) . .
O57 Gd6 Gd1 101.86(15) . .
O53 Gd6 Gd1 172.52(16) . .
Gd3 Gd6 Gd1 134.837(17) . .
O56 Gd6 Gd4 84.76(15) 2_665 .
O47 Gd6 Gd4 42.43(16) . .
O49 Gd6 Gd4 125.02(15) . .
O48 Gd6 Gd4 105.58(15) . .
O54 Gd6 Gd4 157.56(15) . .
O58 Gd6 Gd4 42.61(14) . .
O57 Gd6 Gd4 41.31(15) . .
O53 Gd6 Gd4 117.91(15) . .
Gd3 Gd6 Gd4 151.90(2) . .
Gd1 Gd6 Gd4 61.896(13) . .
O56 Gd6 Gd4 39.41(15) 2_665 2_665
O47 Gd6 Gd4 112.77(15) . 2_665
O49 Gd6 Gd4 105.00(15) . 2_665
O48 Gd6 Gd4 117.95(15) . 2_665
O54 Gd6 Gd4 40.62(15) . 2_665
O58 Gd6 Gd4 163.14(14) . 2_665
O57 Gd6 Gd4 95.09(15) . 2_665
O53 Gd6 Gd4 42.95(16) . 2_665
Gd3 Gd6 Gd4 61.224(12) . 2_665
Gd1 Gd6 Gd4 144.28(2) . 2_665
Gd4 Gd6 Gd4 121.482(16) . 2_665
C1 O1 Gd1 128.5(6) . .
C1 O1 Gd4 129.7(6) . .
Gd1 O1 Gd4 100.5(2) . .
O1 C1 C2 120.0(9) . .
O1 C1 C6 121.4(10) . .
C2 C1 C6 118.7(9) . .
C3 C2 C1 121.0(10) . .
C3 C2 H2 119.5 . .
C1 C2 H2 119.5 . .
C4 C3 C2 120.5(11) . .
C4 C3 H3 119.7 . .
C2 C3 H3 119.7 . .
C5 C4 C3 119.4(11) . .
C5 C4 H4 120.3 . .
C3 C4 H4 120.3 . .
C4 C5 C6 121.2(11) . .
C4 C5 H5 119.4 . .
C6 C5 H5 119.4 . .
C1 C6 C5 119.0(11) . .
C1 C6 C7 125.4(9) . .
C5 C6 C7 115.5(10) . .
N8 C7 C6 125.3(9) . .
N8 C7 H7 117.3 . .
C6 C7 H7 117.3 . .
C7 N8 N9 116.0(8) . .
C7 N8 Gd1 127.4(7) . .
N9 N8 Gd1 115.8(6) . .
C10 N9 N8 117.5(8) . .
C10 N9 H9 121.3 . .
N8 N9 H9 121.3 . .
O11 C10 N12 122.0(10) . .
O11 C10 N9 119.9(10) . .
N12 C10 N9 118.0(9) . .
C10 O11 Gd2 122.3(7) . .
C10 O11 Gd1 120.3(7) . .
Gd2 O11 Gd1 111.6(2) . .
C10 N12 N13 116.9(8) . .
C10 N12 H12 121.5 . .
N13 N12 H12 121.5 . .
C14 N13 N12 114.9(9) . .
C14 N13 Gd2 129.5(8) . .
N12 N13 Gd2 114.7(6) . .
N13 C14 C15 125.5(10) . .
N13 C14 H14 117.3 . .
C15 C14 H14 117.3 . .
C14 C15 C20 125.4(10) . .
C14 C15 C16 117.2(11) . .
C20 C15 C16 117.4(11) . .
C17 C16 C15 122.1(13) . .
C17 C16 H16 119.0 . .
C15 C16 H16 119.0 . .
C16 C17 C18 119.6(12) . .
C16 C17 H17 120.2 . .
C18 C17 H17 120.2 . .
C19 C18 C17 120.8(14) . .
C19 C18 H18 119.6 . .
C17 C18 H18 119.6 . .
C18 C19 C20 120.8(13) . .
C18 C19 H19 119.6 . .
C20 C19 H19 119.6 . .
O21 C20 C19 120.2(10) . .
O21 C20 C15 120.5(10) . .
C19 C20 C15 119.2(10) . .
C20 O21 Gd2 141.8(7) . .
C23 O22 Gd2 142.6(8) . .
O22 C23 C24 120.5(11) . .
O22 C23 C28 121.5(10) . .
C24 C23 C28 118.0(11) . .
C25 C24 C23 120.6(14) . .
C25 C24 H24 119.7 . .
C23 C24 H24 119.7 . .
C26 C25 C24 122.1(15) . .
C26 C25 H25 119.0 . .
C24 C25 H25 119.0 . .
C25 C26 C27 118.8(12) . .
C25 C26 H26 120.6 . .
C27 C26 H26 120.6 . .
C26 C27 C28 122.4(13) . .
C26 C27 H27 118.8 . .
C28 C27 H27 118.8 . .
C27 C28 C23 118.1(12) . .
C27 C28 C29 118.2(11) . .
C23 C28 C29 123.7(11) . .
N30 C29 C28 125.4(11) . .
N30 C29 H29 117.3 . .
C28 C29 H29 117.3 . .
C29 N30 N31 115.0(9) . .
C29 N30 Gd2 130.9(8) . .
N31 N30 Gd2 113.9(6) . .
C32 N31 N30 117.4(8) . .
C32 N31 H31 121.3 . .
N30 N31 H31 121.3 . .
O33 C32 N31 121.4(9) . .
O33 C32 N34 121.4(10) . .
N31 C32 N34 117.1(9) . .
C32 O33 Gd2 123.1(6) . .
C32 O33 Gd3 119.8(7) . .
Gd2 O33 Gd3 111.9(2) . .
C32 N34 N35 115.9(9) . .
C32 N34 H34 122.0 . .
N35 N34 H34 122.0 . .
C36 N35 N34 115.2(9) . .
C36 N35 Gd3 127.4(7) . .
N34 N35 Gd3 116.1(6) . .
N35 C36 C37 126.3(10) . .
N35 C36 H36 116.9 . .
C37 C36 H36 116.9 . .
C42 C37 C36 126.0(10) . .
C42 C37 C38 116.8(10) . .
C36 C37 C38 117.0(10) . .
C39 C38 C37 122.8(12) . .
C39 C38 H38 118.6 . .
C37 C38 H38 118.6 . .
C38 C39 C40 119.4(11) . .
C38 C39 H39 120.3 . .
C40 C39 H39 120.3 . .
C39 C40 C41 119.9(12) . .
C39 C40 H40 120.0 . .
C41 C40 H40 120.0 . .
C40 C41 C42 121.3(11) . .
C40 C41 H41 119.3 . .
C42 C41 H41 119.3 . .
O43 C42 C41 120.0(9) . .
O43 C42 C37 120.6(9) . .
C41 C42 C37 119.4(9) . .
C42 O43 Gd4 127.2(6) . 2_665
C42 O43 Gd3 130.6(6) . .
Gd4 O43 Gd3 100.5(2) 2_665 .
Gd1 O44 H44A 120.0 . .
Gd1 O44 H44B 120.0 . .
H44A O44 H44B 120.0 . .
Gd1 O45 H45A 120.0 . .
Gd1 O45 H45B 120.0 . .
H45A O45 H45B 120.0 . .
Gd1 O46 H46A 120.0 . .
Gd1 O46 H46B 120.0 . .
H46A O46 H46B 120.0 . .
Gd1 O47 Gd6 95.5(2) . .
Gd1 O47 Gd4 99.0(2) . .
Gd6 O47 Gd4 96.0(2) . .
Gd1 O47 H47 120.3 . .
Gd6 O47 H47 120.3 . .
Gd4 O47 H47 120.3 . .
Gd2 O48 Gd6 108.2(3) . .
Gd2 O48 Gd1 117.2(3) . .
Gd6 O48 Gd1 93.6(2) . .
Gd2 O48 H48 112.1 . .
Gd6 O48 H48 112.1 . .
Gd1 O48 H48 112.1 . .
Gd6 O49 Gd2 107.4(3) . .
Gd6 O49 Gd3 93.4(2) . .
Gd2 O49 Gd3 116.0(2) . .
Gd6 O49 H49 112.8 . .
Gd2 O49 H49 112.8 . .
Gd3 O49 H49 112.8 . .
Gd3 O50 H50A 120.0 . .
Gd3 O50 H50B 120.0 . .
H50A O50 H50B 120.0 . .
Gd3 O51 H51A 120.0 . .
Gd3 O51 H51B 120.0 . .
H51A O51 H51B 120.0 . .
Gd3 O52 H52A 120.0 . .
Gd3 O52 H52B 120.0 . .
H52A O52 H52B 120.0 . .
Gd3 O53 Gd6 95.1(2) . .
Gd3 O53 Gd4 97.4(2) . 2_665
Gd6 O53 Gd4 95.9(3) . 2_665
Gd3 O53 H53 120.8 . .
Gd6 O53 H53 120.8 . .
Gd4 O53 H53 120.8 2_665 .
Gd6 O54 Gd4 98.8(2) . 2_665
Gd6 O54 Gd3 93.9(2) . .
Gd4 O54 Gd3 98.5(2) 2_665 .
Gd6 O54 H54 120.1 . .
Gd4 O54 H54 120.1 2_665 .
Gd3 O54 H54 120.1 . .
Gd5 O55 H55A 120.0 . .
Gd5 O55 H55B 120.0 . .
H55A O55 H55B 120.0 . .
Gd6 O56 Gd4 101.2(2) 3_565 .
Gd6 O56 Gd5 103.5(2) 3_565 .
Gd4 O56 Gd5 105.6(3) . .
Gd6 O56 H56 115.0 3_565 .
Gd4 O56 H56 115.0 . .
Gd5 O56 H56 115.0 . .
Gd5 O57 Gd4 107.4(2) . .
Gd5 O57 Gd6 104.2(2) . .
Gd4 O57 Gd6 96.8(2) . .
Gd5 O57 H57 115.4 . .
Gd4 O57 H57 115.4 . .
Gd6 O57 H57 115.4 . .
Gd1 O58 Gd6 95.3(2) . .
Gd1 O58 Gd4 98.9(2) . .
Gd6 O58 Gd4 95.5(2) . .
Gd1 O58 H58 120.4 . .
Gd6 O58 H58 120.4 . .
Gd4 O58 H58 120.4 . .
C65 N60 C63 111.1(10) . .
C65 N60 C67 110.4(10) . .
C63 N60 C67 109.6(10) . .
C65 N60 C61 108.1(10) . .
C63 N60 C61 108.9(10) . .
C67 N60 C61 108.8(10) . .
C62 C61 N60 113.1(16) . .
C62 C61 H61A 109.0 . .
N60 C61 H61A 109.0 . .
C62 C61 H61B 109.0 . .
N60 C61 H61B 109.0 . .
H61A C61 H61B 107.8 . .
C61 C62 H62A 109.5 . .
C61 C62 H62B 109.5 . .
H62A C62 H62B 109.5 . .
C61 C62 H62C 109.5 . .
H62A C62 H62C 109.5 . .
H62B C62 H62C 109.5 . .
C64 C63 N60 114.2(17) . .
C64 C63 H63A 108.7 . .
N60 C63 H63A 108.7 . .
C64 C63 H63B 108.7 . .
N60 C63 H63B 108.7 . .
H63A C63 H63B 107.6 . .
C63 C64 H64A 109.5 . .
C63 C64 H64B 109.5 . .
H64A C64 H64B 109.5 . .
C63 C64 H64C 109.5 . .
H64A C64 H64C 109.5 . .
H64B C64 H64C 109.5 . .
C66 C65 N60 114.4(17) . .
C66 C65 H65A 108.7 . .
N60 C65 H65A 108.7 . .
C66 C65 H65B 108.7 . .
N60 C65 H65B 108.7 . .
H65A C65 H65B 107.6 . .
C65 C66 H66A 109.5 . .
C65 C66 H66B 109.5 . .
H66A C66 H66B 109.5 . .
C65 C66 H66C 109.5 . .
H66A C66 H66C 109.5 . .
H66B C66 H66C 109.5 . .
C68 C67 N60 111.7(17) . .
C68 C67 H67A 109.3 . .
N60 C67 H67A 109.3 . .
C68 C67 H67B 109.3 . .
N60 C67 H67B 109.3 . .
H67A C67 H67B 107.9 . .
C67 C68 H68A 109.5 . .
C67 C68 H68B 109.5 . .
H68A C68 H68B 109.5 . .
C67 C68 H68C 109.5 . .
H68A C68 H68C 109.5 . .
H68B C68 H68C 109.5 . .

loop_
_geom_bond_atom_site_label_1
_geom_bond_atom_site_label_2
_geom_bond_distance
_geom_bond_site_symmetry_2
Gd1 O1 2.372(7) .
Gd1 O58 2.386(7) .
Gd1 O47 2.391(6) .
Gd1 O44 2.410(9) .
Gd1 O46 2.427(8) .
Gd1 O48 2.454(6) .
Gd1 O45 2.504(9) .
Gd1 O11 2.544(7) .
Gd1 N8 2.566(8) .
Gd1 Gd6 3.5445(7) .
Gd1 Gd4 3.6717(7) .
Gd2 O22 2.247(7) .
Gd2 O21 2.271(8) .
Gd2 O48 2.402(7) .
Gd2 O49 2.427(6) .
Gd2 O33 2.464(6) .
Gd2 O11 2.465(7) .
Gd2 N13 2.623(8) .
Gd2 N30 2.648(9) .
Gd2 Gd6 3.8970(8) .
Gd3 O53 2.374(6) .
Gd3 O43 2.399(7) .
Gd3 O51 2.401(8) .
Gd3 O54 2.430(7) .
Gd3 O49 2.454(6) .
Gd3 O52 2.465(8) .
Gd3 O50 2.477(9) .
Gd3 O33 2.531(7) .
Gd3 N35 2.561(8) .
Gd3 Gd6 3.5382(7) .
Gd3 Gd4 3.6664(7) 2_665
Gd4 O56 2.368(6) .
Gd4 O43 2.369(7) 3_565
Gd4 O57 2.390(6) .
Gd4 O1 2.403(7) .
Gd4 O54 2.410(6) 3_565
Gd4 O47 2.439(7) .
Gd4 O58 2.445(6) .
Gd4 O53 2.506(7) 3_565
Gd4 Gd6 3.5949(7) .
Gd4 Gd6 3.6591(7) 3_565
Gd4 Gd3 3.6665(7) 3_565
Gd5 O57 2.308(6) 2_665
Gd5 O57 2.308(6) 3_565
Gd5 O57 2.308(6) .
Gd5 O55 2.361(17) .
Gd5 O56 2.384(7) .
Gd5 O56 2.384(7) 3_565
Gd5 O56 2.384(7) 2_665
Gd5 Gd6 3.7300(6) 2_665
Gd5 Gd6 3.7300(6) 3_565
Gd5 Gd6 3.7301(6) .
Gd5 Gd4 3.7861(6) 2_665
Gd5 Gd4 3.7861(6) 3_565
Gd6 O56 2.366(6) 2_665
Gd6 O47 2.398(7) .
Gd6 O49 2.409(6) .
Gd6 O48 2.409(7) .
Gd6 O54 2.410(6) .
Gd6 O58 2.410(6) .
Gd6 O57 2.417(7) .
Gd6 O53 2.422(7) .
Gd6 Gd4 3.6590(7) 2_665
O1 C1 1.340(11) .
C1 C2 1.387(15) .
C1 C6 1.397(14) .
C2 C3 1.380(15) .
C2 H2 0.9500 .
C3 C4 1.374(17) .
C3 H3 0.9500 .
C4 C5 1.364(18) .
C4 H4 0.9500 .
C5 C6 1.409(14) .
C5 H5 0.9500 .
C6 C7 1.464(16) .
C7 N8 1.276(13) .
C7 H7 0.9500 .
N8 N9 1.404(12) .
N9 C10 1.358(14) .
N9 H9 0.8800 .
C10 O11 1.265(11) .
C10 N12 1.312(14) .
N12 N13 1.384(13) .
N12 H12 0.8800 .
N13 C14 1.288(14) .
C14 C15 1.409(17) .
C14 H14 0.9500 .
C15 C20 1.420(16) .
C15 C16 1.431(16) .
C16 C17 1.358(19) .
C16 H16 0.9500 .
C17 C18 1.39(2) .
C17 H17 0.9500 .
C18 C19 1.377(18) .
C18 H18 0.9500 .
C19 C20 1.403(17) .
C19 H19 0.9500 .
C20 O21 1.323(12) .
O22 C23 1.328(13) .
C23 C24 1.403(18) .
C23 C28 1.414(16) .
C24 C25 1.384(18) .
C24 H24 0.9500 .
C25 C26 1.35(2) .
C25 H25 0.9500 .
C26 C27 1.37(2) .
C26 H26 0.9500 .
C27 C28 1.414(17) .
C27 H27 0.9500 .
C28 C29 1.414(17) .
C29 N30 1.287(14) .
C29 H29 0.9500 .
N30 N31 1.379(12) .
N31 C32 1.336(14) .
N31 H31 0.8800 .
C32 O33 1.250(12) .
C32 N34 1.367(14) .
N34 N35 1.381(13) .
N34 H34 0.8800 .
N35 C36 1.297(13) .
C36 C37 1.416(16) .
C36 H36 0.9500 .
C37 C42 1.414(15) .
C37 C38 1.420(15) .
C38 C39 1.360(18) .
C38 H38 0.9500 .
C39 C40 1.380(19) .
C39 H39 0.9500 .
C40 C41 1.385(15) .
C40 H40 0.9500 .
C41 C42 1.393(14) .
C41 H41 0.9500 .
C42 O43 1.350(11) .
O43 Gd4 2.369(7) 2_665
O44 H44A 0.9500 .
O44 H44B 0.9500 .
O45 H45A 0.9500 .
O45 H45B 0.9500 .
O46 H46A 0.9500 .
O46 H46B 0.9500 .
O47 H47 1.0000 .
O48 H48 1.0000 .
O49 H49 1.0000 .
O50 H50A 0.9500 .
O50 H50B 0.9500 .
O51 H51A 0.9500 .
O51 H51B 0.9500 .
O52 H52A 0.9500 .
O52 H52B 0.9500 .
O53 Gd4 2.506(7) 2_665
O53 H53 1.0000 .
O54 Gd4 2.410(6) 2_665
O54 H54 1.0000 .
O55 H55A 0.9500 .
O55 H55B 0.9500 .
O56 Gd6 2.366(6) 3_565
O56 H56 1.0000 .
O57 H57 1.0000 .
O58 H58 1.0000 .
N60 C65 1.55(2) .
N60 C63 1.55(2) .
N60 C67 1.55(2) .
N60 C61 1.56(2) .
C61 C62 1.51(2) .
C61 H61A 0.9900 .
C61 H61B 0.9900 .
C62 H62A 0.9800 .
C62 H62B 0.9800 .
C62 H62C 0.9800 .
C63 C64 1.51(3) .
C63 H63A 0.9900 .
C63 H63B 0.9900 .
C64 H64A 0.9800 .
C64 H64B 0.9800 .
C64 H64C 0.9800 .
C65 C66 1.52(3) .
C65 H65A 0.9900 .
C65 H65B 0.9900 .
C66 H66A 0.9800 .
C66 H66B 0.9800 .
C66 H66C 0.9800 .
C67 C68 1.53(3) .
C67 H67A 0.9900 .
C67 H67B 0.9900 .
C68 H68A 0.9800 .
C68 H68B 0.9800 .
C68 H68C 0.9800 .

loop_
_geom_torsion_atom_site_label_1
_geom_torsion_atom_site_label_2
_geom_torsion_atom_site_label_3
_geom_torsion_atom_site_label_4
_geom_torsion
_geom_torsion_site_symmetry_4
Gd1 O1 C1 C2 134.4(9) .
Gd4 O1 C1 C2 -61.1(13) .
Gd1 O1 C1 C6 -46.1(13) .
Gd4 O1 C1 C6 118.4(9) .
O1 C1 C2 C3 178.6(11) .
C6 C1 C2 C3 -0.9(17) .
C1 C2 C3 C4 -3(2) .
C2 C3 C4 C5 4(2) .
C3 C4 C5 C6 -1(2) .
O1 C1 C6 C5 -176.1(10) .
C2 C1 C6 C5 3.4(17) .
O1 C1 C6 C7 -0.8(17) .
C2 C1 C6 C7 178.7(11) .
C4 C5 C6 C1 -2(2) .
C4 C5 C6 C7 -178.2(13) .
C1 C6 C7 N8 17(2) .
C5 C6 C7 N8 -167.7(12) .
C6 C7 N8 N9 180.0(11) .
C6 C7 N8 Gd1 11.1(17) .
C7 N8 N9 C10 174.6(10) .
Gd1 N8 N9 C10 -15.2(12) .
N8 N9 C10 O11 -1.2(15) .
N8 N9 C10 N12 -178.8(10) .
N12 C10 O11 Gd2 -13.7(14) .
N9 C10 O11 Gd2 168.9(7) .
N12 C10 O11 Gd1 -164.6(8) .
N9 C10 O11 Gd1 17.9(13) .
O11 C10 N12 N13 0.9(17) .
N9 C10 N12 N13 178.4(10) .
C10 N12 N13 C14 -179.3(11) .
C10 N12 N13 Gd2 10.6(13) .
N12 N13 C14 C15 177.2(11) .
Gd2 N13 C14 C15 -14.5(18) .
N13 C14 C15 C20 -5(2) .
N13 C14 C15 C16 177.6(12) .
C14 C15 C16 C17 179.2(13) .
C20 C15 C16 C17 1.5(19) .
C15 C16 C17 C18 -3(2) .
C16 C17 C18 C19 3(2) .
C17 C18 C19 C20 -1(2) .
C18 C19 C20 O21 -179.3(12) .
C18 C19 C20 C15 -0.1(19) .
C14 C15 C20 O21 1.6(18) .
C16 C15 C20 O21 179.1(11) .
C14 C15 C20 C19 -177.6(12) .
C16 C15 C20 C19 -0.1(17) .
C19 C20 O21 Gd2 -150.3(10) .
C15 C20 O21 Gd2 30.5(18) .
Gd2 O22 C23 C24 -146.5(11) .
Gd2 O22 C23 C28 35.7(19) .
O22 C23 C24 C25 -177.2(15) .
C28 C23 C24 C25 1(2) .
C23 C24 C25 C26 0(3) .
C24 C25 C26 C27 0(3) .
C25 C26 C27 C28 -2(3) .
C26 C27 C28 C23 2(2) .
C26 C27 C28 C29 179.1(16) .
O22 C23 C28 C27 176.1(13) .
C24 C23 C28 C27 -2(2) .
O22 C23 C28 C29 -1(2) .
C24 C23 C28 C29 -178.4(14) .
C27 C28 C29 N30 173.4(14) .
C23 C28 C29 N30 -10(2) .
C28 C29 N30 N31 -178.5(13) .
C28 C29 N30 Gd2 -4(2) .
C29 N30 N31 C32 -174.8(12) .
Gd2 N30 N31 C32 9.7(13) .
N30 N31 C32 O33 2.7(17) .
N30 N31 C32 N34 -178.9(10) .
N31 C32 O33 Gd2 -15.8(15) .
N34 C32 O33 Gd2 165.9(8) .
N31 C32 O33 Gd3 -168.0(9) .
N34 C32 O33 Gd3 13.7(14) .
O33 C32 N34 N35 4.4(17) .
N31 C32 N34 N35 -174.0(10) .
C32 N34 N35 C36 172.5(11) .
C32 N34 N35 Gd3 -19.5(13) .
N34 N35 C36 C37 -175.0(12) .
Gd3 N35 C36 C37 18.6(18) .
N35 C36 C37 C42 11(2) .
N35 C36 C37 C38 -173.3(12) .
C42 C37 C38 C39 1.5(19) .
C36 C37 C38 C39 -174.9(13) .
C37 C38 C39 C40 -6(2) .
C38 C39 C40 C41 5(2) .
C39 C40 C41 C42 -1(2) .
C40 C41 C42 O43 176.8(11) .
C40 C41 C42 C37 -3.1(17) .
C36 C37 C42 O43 -1.1(17) .
C38 C37 C42 O43 -177.1(10) .
C36 C37 C42 C41 178.8(12) .
C38 C37 C42 C41 2.7(16) .
C41 C42 O43 Gd4 -59.7(12) 2_665
C37 C42 O43 Gd4 120.2(9) 2_665
C41 C42 O43 Gd3 138.3(8) .
C37 C42 O43 Gd3 -41.8(13) .
C65 N60 C61 C62 169(3) .
C63 N60 C61 C62 49(3) .
C67 N60 C61 C62 -71(3) .
C65 N60 C63 C64 -57(3) .
C67 N60 C63 C64 -179(3) .
C61 N60 C63 C64 62(3) .
C63 N60 C65 C66 -68(3) .
C67 N60 C65 C66 54(3) .
C61 N60 C65 C66 173(3) .
C65 N60 C67 C68 68(3) .
C63 N60 C67 C68 -170(3) .
C61 N60 C67 C68 -51(3) .
